data_4113981
loop_
_publ_author_name
'Diran Herebian'
'Eberhard Bothe'
'Frank Neese'
'Thomas Weyherm\"uller'
'Karl Wieghardt'

_publ_section_title
;
 Molecular and Electronic Structures of
 Bis-(o-diiminobenzosemiquinonato)metal(II) Complexes (Ni, Pd, Pt), Their
 Monocations and -Anions, and of Dimeric Dications Containing Weak
 Metal-Metal Bonds
;
_journal_name_full 'Journal of the American Chemical Society'
_journal_page_first 9116
_journal_page_last 9128
_journal_paper_doi 10.1021/ja030123u
_journal_volume 125
_journal_year 2003
_chemical_formula_sum 'C24 H20 N4 Pt'
_chemical_formula_weight 559.53
_chemical_name_systematic
; 
 ? 
;
_space_group_IT_number 2
_symmetry_cell_setting triclinic
_symmetry_space_group_name_Hall '-P 1'
_symmetry_space_group_name_H-M 'P -1'
_atom_sites_solution_hydrogens geom
_atom_sites_solution_primary direct
_atom_sites_solution_secondary difmap
_audit_creation_method SHELXL
_cell_angle_alpha 73.70(1)
_cell_angle_beta 75.82(1)
_cell_angle_gamma 63.35(1)
_cell_formula_units_Z 2
_cell_length_a 9.5122(9)
_cell_length_b 10.2317(9)
_cell_length_c 11.7930(10)
_cell_measurement_reflns_used 3222
_cell_measurement_temperature 100(2)
_cell_volume 975.07(18)
_computing_cell_refinement 'Siemens SAINT 5'
_computing_data_collection 'Siemens SAINT 5'
_computing_data_reduction 'Siemens SAINT 5'
_computing_structure_refinement 'SHELXL-93 (Sheldrick, 1993)'
_computing_structure_solution 'SHELXS-86 (Sheldrick, 1990)'
_diffrn_ambient_temperature 100(2)
_diffrn_measurement_device 'Siemens SMART CCD-Detector'
_diffrn_measurement_method '\w-scan, 0.3 deg/frame'
_diffrn_radiation_monochromator graphite
_diffrn_radiation_source 'fine-focus sealed tube'
_diffrn_radiation_type MoK\a
_diffrn_radiation_wavelength 0.71073
_diffrn_reflns_av_R_equivalents 0.0613
_diffrn_reflns_av_sigmaI/netI 0.0783
_diffrn_reflns_limit_h_max 6
_diffrn_reflns_limit_h_min -14
_diffrn_reflns_limit_k_max 14
_diffrn_reflns_limit_k_min -15
_diffrn_reflns_limit_l_max 17
_diffrn_reflns_limit_l_min -18
_diffrn_reflns_number 7902
_diffrn_reflns_theta_max 26.00
_diffrn_reflns_theta_min 1.82
_exptl_absorpt_coefficient_mu 7.213
_exptl_absorpt_correction_T_max 0.702
_exptl_absorpt_correction_T_min 0.240
_exptl_absorpt_correction_type 'gaussian, face-indexed'
_exptl_crystal_colour 'deep violet'
_exptl_crystal_density_diffrn 1.906
_exptl_crystal_description 'opaque block'
_exptl_crystal_F_000 540
_exptl_crystal_size_max 0.20
_exptl_crystal_size_mid 0.08
_exptl_crystal_size_min 0.02
_refine_diff_density_max 1.401
_refine_diff_density_min -1.315
_refine_diff_density_rms 0.179
_refine_ls_extinction_method none
_refine_ls_goodness_of_fit_all 0.977
_refine_ls_goodness_of_fit_obs 1.151
_refine_ls_matrix_type full
_refine_ls_number_parameters 271
_refine_ls_number_reflns 3646
_refine_ls_number_restraints 1
_refine_ls_restrained_S_all 0.989
_refine_ls_restrained_S_obs 1.151
_refine_ls_R_factor_all 0.0787
_refine_ls_R_factor_obs 0.0336
_refine_ls_shift/esd_max 0.000
_refine_ls_shift/esd_mean 0.000
_refine_ls_structure_factor_coef Fsqd
_refine_ls_weighting_details 'w=1/[\s^2^(Fo^2^)+(0.0296P)^2^+0.0000P] where P=(Fo^2^+2Fc^2^)/3'
_refine_ls_weighting_scheme calc
_refine_ls_wR_factor_all 0.0785
_refine_ls_wR_factor_obs 0.0677
_reflns_number_observed 2125
_reflns_number_total 3661
_reflns_observed_criterion >2sigma(I)
_cod_data_source_file ja030123u_4.cif
_cod_data_source_block 6
_cod_depositor_comments
;
The following automatic conversions were performed:

'_refine_ls_weighting_scheme' value 'calc
w=1/[\s^2^(Fo^2^)+(0.0296P)^2^+0.0000P] where P=(Fo^2^+2Fc^2^)/3' was
changed to 'calc'. New tag '_refine_ls_weighting_details' was
created. The value of the new tag was set to
'w=1/[\s^2^(Fo^2^)+(0.0296P)^2^+0.0000P] where P=(Fo^2^+2Fc^2^)/3'.

Automatic conversion script
Id: cif_fix_values 3143 2015-03-26 13:38:13Z robertas 
;
_cod_original_cell_volume 975.07(15)
_cod_database_code 4113981

loop_
_symmetry_equiv_pos_as_xyz
'x, y, z'
'-x, -y, -z'

loop_
_atom_site_aniso_label
_atom_site_aniso_U_11
_atom_site_aniso_U_22
_atom_site_aniso_U_33
_atom_site_aniso_U_23
_atom_site_aniso_U_13
_atom_site_aniso_U_12
Pt1 0.0146(4) 0.0128(3) 0.0120(3) -0.0024(3) -0.0026(3) -0.0045(3)
N1 0.029(4) 0.015(4) 0.013(4) 0.009(3) -0.007(3) -0.015(4)
N2 0.015(4) 0.006(4) 0.014(4) -0.002(3) -0.005(3) -0.005(3)
C1 0.019(4) 0.011(4) 0.007(4) 0.002(3) -0.005(3) -0.007(3)
C2 0.012(5) 0.019(5) 0.018(5) -0.012(4) 0.001(4) -0.012(4)
C3 0.015(4) 0.017(4) 0.011(4) -0.001(3) -0.004(3) -0.008(4)
C4 0.021(5) 0.025(5) 0.011(4) -0.008(4) 0.003(4) -0.013(4)
C5 0.007(5) 0.018(5) 0.016(5) -0.005(4) 0.003(4) -0.001(4)
C6 0.014(4) 0.025(5) 0.017(4) 0.003(4) -0.004(3) -0.013(4)
C7 0.023(6) 0.010(5) 0.007(5) 0.005(4) -0.008(4) -0.005(4)
C8 0.012(4) 0.018(4) 0.021(5) 0.001(4) -0.007(4) -0.005(4)
C9 0.019(5) 0.017(5) 0.019(5) -0.002(4) 0.000(4) -0.005(4)
C10 0.037(6) 0.010(5) 0.012(5) 0.002(4) -0.009(4) -0.008(4)
C11 0.016(4) 0.021(5) 0.020(5) -0.004(4) -0.009(4) -0.008(4)
C12 0.023(5) 0.018(4) 0.022(5) -0.002(4) -0.010(4) -0.012(4)
Pt2 0.0128(4) 0.0113(3) 0.0110(3) -0.0039(3) -0.0017(3) -0.0036(3)
N3 0.016(4) 0.014(4) 0.017(4) -0.006(3) 0.001(3) 0.002(3)
N4 0.007(4) 0.013(4) 0.011(4) -0.006(3) 0.002(3) 0.002(3)
C13 0.013(4) 0.008(4) 0.021(5) -0.005(3) -0.005(3) -0.001(3)
C14 0.004(4) 0.020(5) 0.013(5) -0.007(4) 0.000(4) -0.006(4)
C15 0.025(5) 0.017(4) 0.017(4) -0.009(4) 0.000(4) -0.012(4)
C16 0.020(4) 0.016(4) 0.010(4) -0.005(3) 0.003(3) -0.008(4)
C17 0.015(5) 0.022(5) 0.020(5) 0.005(4) -0.008(4) -0.011(4)
C18 0.020(5) 0.019(4) 0.014(4) -0.004(4) -0.007(3) -0.008(4)
C19 0.013(5) 0.015(5) 0.015(5) 0.002(4) 0.001(4) -0.003(4)
C20 0.009(4) 0.023(5) 0.017(4) -0.008(4) 0.001(3) -0.007(4)
C21 0.006(4) 0.025(5) 0.027(5) -0.009(4) -0.003(4) -0.004(4)
C22 0.010(5) 0.011(5) 0.017(5) -0.004(4) 0.012(4) -0.003(4)
C23 0.027(5) 0.020(5) 0.009(4) -0.008(4) 0.009(4) -0.015(4)
C24 0.019(4) 0.016(4) 0.019(4) -0.002(4) -0.009(4) -0.008(4)

loop_
_atom_site_label
_atom_site_type_symbol
_atom_site_fract_x
_atom_site_fract_y
_atom_site_fract_z
_atom_site_U_iso_or_equiv
_atom_site_thermal_displace_type
_atom_site_occupancy
_atom_site_calc_flag
_atom_site_refinement_flags
Pt1 Pt 0.5000 0.5000 0.0000 0.0134(2) Uani 1 d S
N1 N 0.3519(10) 0.7070(8) -0.0252(7) 0.019(2) Uani 1 d D
H1A H 0.3238(118) 0.7658(88) -0.0629(78) 0.022 Uiso 1 d D
N2 N 0.4370(10) 0.5324(8) 0.1659(7) 0.011(2) Uani 1 d .
C1 C 0.2771(9) 0.7715(9) 0.0721(7) 0.012(2) Uani 1 d .
C2 C 0.3253(12) 0.6711(11) 0.1805(9) 0.013(2) Uani 1 d .
C3 C 0.2624(9) 0.7240(9) 0.2898(7) 0.014(2) Uani 1 d .
H3 H 0.2959(9) 0.6606(9) 0.3630(7) 0.017 Uiso 1 calc R
C4 C 0.1523(10) 0.8688(9) 0.2867(7) 0.018(2) Uani 1 d .
H4 H 0.1046(10) 0.9035(9) 0.3593(7) 0.021 Uiso 1 calc R
C5 C 0.1084(11) 0.9673(11) 0.1775(8) 0.016(2) Uani 1 d .
H5 H 0.0357(11) 1.0681(11) 0.1776(8) 0.019 Uiso 1 calc R
C6 C 0.1688(9) 0.9195(10) 0.0735(7) 0.018(2) Uani 1 d .
H6 H 0.1377(9) 0.9863(10) 0.0009(7) 0.022 Uiso 1 calc R
C7 C 0.4975(12) 0.4180(10) 0.2675(8) 0.014(2) Uani 1 d .
C8 C 0.3954(10) 0.3691(9) 0.3569(7) 0.018(2) Uani 1 d .
H8 H 0.2856(10) 0.4101(9) 0.3500(7) 0.022 Uiso 1 calc R
C9 C 0.4516(10) 0.2624(9) 0.4548(8) 0.020(2) Uani 1 d .
H9 H 0.3812(10) 0.2304(9) 0.5158(8) 0.024 Uiso 1 calc R
C10 C 0.6118(13) 0.2019(11) 0.4640(9) 0.020(3) Uani 1 d .
H10 H 0.6524(13) 0.1275(11) 0.5311(9) 0.024 Uiso 1 calc R
C11 C 0.7118(10) 0.2503(9) 0.3752(7) 0.018(2) Uani 1 d .
H11 H 0.8213(10) 0.2098(9) 0.3829(7) 0.021 Uiso 1 calc R
C12 C 0.6574(10) 0.3567(9) 0.2748(8) 0.019(2) Uani 1 d .
H12 H 0.7286(10) 0.3863(9) 0.2128(8) 0.022 Uiso 1 calc R
Pt2 Pt 0.0000 0.5000 0.0000 0.0118(2) Uani 1 d S
N3 N 0.1208(9) 0.3162(8) 0.1037(7) 0.019(2) Uani 1 d D
H3A H 0.1679(109) 0.2494(75) 0.1027(92) 0.022 Uiso 1 d D
N4 N -0.0835(10) 0.5601(9) 0.1571(7) 0.012(2) Uani 1 d .
C13 C 0.0913(9) 0.3145(9) 0.2218(7) 0.014(2) Uani 1 d .
C14 C -0.0238(11) 0.4543(11) 0.2507(8) 0.011(2) Uani 1 d .
C15 C -0.0694(10) 0.4645(9) 0.3749(7) 0.018(2) Uani 1 d .
H15 H -0.1484(10) 0.5544(9) 0.3977(7) 0.021 Uiso 1 calc R
C16 C 0.0023(10) 0.3429(9) 0.4607(7) 0.016(2) Uani 1 d .
H16 H -0.0270(10) 0.3504(9) 0.5424(7) 0.019 Uiso 1 calc R
C17 C 0.1183(11) 0.2080(11) 0.4289(9) 0.018(2) Uani 1 d .
H17 H 0.1659(11) 0.1262(11) 0.4897(9) 0.022 Uiso 1 calc R
C18 C 0.1643(10) 0.1917(9) 0.3115(7) 0.017(2) Uani 1 d .
H18 H 0.2432(10) 0.1004(9) 0.2912(7) 0.020 Uiso 1 calc R
C19 C -0.1953(12) 0.7065(12) 0.1751(9) 0.017(2) Uani 1 d .
C20 C -0.3457(9) 0.7645(9) 0.1398(7) 0.016(2) Uani 1 d .
H20 H -0.3730(9) 0.7078(9) 0.1045(7) 0.019 Uiso 1 calc R
C21 C -0.4551(9) 0.9073(10) 0.1573(8) 0.019(2) Uani 1 d .
H21 H -0.5562(9) 0.9491(10) 0.1313(8) 0.023 Uiso 1 calc R
C22 C -0.4177(11) 0.9865(10) 0.2112(8) 0.015(2) Uani 1 d .
H22 H -0.4947(11) 1.0810(10) 0.2267(8) 0.018 Uiso 1 calc R
C23 C -0.2657(10) 0.9293(9) 0.2442(7) 0.018(2) Uani 1 d .
H23 H -0.2389(10) 0.9865(9) 0.2795(7) 0.021 Uiso 1 calc R
C24 C -0.1568(10) 0.7921(9) 0.2257(7) 0.017(2) Uani 1 d .
H24 H -0.0537(10) 0.7542(9) 0.2473(7) 0.020 Uiso 1 calc R

loop_
_atom_type_symbol
_atom_type_description
_atom_type_scat_dispersion_real
_atom_type_scat_dispersion_imag
_atom_type_scat_source
C C 0.0033 0.0016 'International Tables Vol C Tables 4.2.6.8 and 6.1.1.4'
H H 0.0000 0.0000 'International Tables Vol C Tables 4.2.6.8 and 6.1.1.4'
N N 0.0061 0.0033 'International Tables Vol C Tables 4.2.6.8 and 6.1.1.4'
Pt Pt -1.7033 8.3905 'International Tables Vol C Tables 4.2.6.8 and 6.1.1.4'

loop_
_geom_angle_atom_site_label_1
_geom_angle_atom_site_label_2
_geom_angle_atom_site_label_3
_geom_angle
_geom_angle_site_symmetry_1
_geom_angle_site_symmetry_3
N1 Pt1 N1 180.0 2_665 .
N1 Pt1 N2 100.4(3) 2_665 .
N1 Pt1 N2 79.6(3) . .
N1 Pt1 N2 79.6(3) 2_665 2_665
N1 Pt1 N2 100.4(3) . 2_665
N2 Pt1 N2 180.0 . 2_665
C1 N1 Pt1 118.3(5) . .
C2 N2 C7 120.8(8) . .
C2 N2 Pt1 115.6(6) . .
C7 N2 Pt1 123.6(6) . .
N1 C1 C6 127.4(7) . .
N1 C1 C2 112.3(7) . .
C6 C1 C2 120.2(7) . .
N2 C2 C1 114.2(8) . .
N2 C2 C3 126.7(9) . .
C1 C2 C3 119.0(8) . .
C4 C3 C2 118.4(8) . .
C3 C4 C5 121.4(8) . .
C6 C5 C4 120.6(8) . .
C5 C6 C1 120.2(8) . .
C12 C7 C8 120.3(8) . .
C12 C7 N2 119.3(9) . .
C8 C7 N2 120.5(9) . .
C9 C8 C7 120.7(8) . .
C8 C9 C10 119.4(9) . .
C11 C10 C9 119.5(9) . .
C10 C11 C12 121.9(8) . .
C7 C12 C11 118.1(8) . .
N3 Pt2 N3 180.0 . 2_565
N3 Pt2 N4 100.4(3) . 2_565
N3 Pt2 N4 79.6(3) 2_565 2_565
N3 Pt2 N4 79.6(3) . .
N3 Pt2 N4 100.4(3) 2_565 .
N4 Pt2 N4 180.0 2_565 .
C13 N3 Pt2 117.3(5) . .
C14 N4 C19 119.6(8) . .
C14 N4 Pt2 115.5(6) . .
C19 N4 Pt2 124.9(7) . .
N3 C13 C18 125.9(7) . .
N3 C13 C14 112.7(7) . .
C18 C13 C14 121.3(8) . .
N4 C14 C13 114.8(8) . .
N4 C14 C15 127.2(9) . .
C13 C14 C15 117.8(8) . .
C16 C15 C14 119.7(8) . .
C15 C16 C17 121.0(8) . .
C18 C17 C16 121.6(9) . .
C17 C18 C13 118.5(8) . .
C24 C19 C20 119.6(9) . .
C24 C19 N4 121.5(9) . .
C20 C19 N4 118.9(9) . .
C21 C20 C19 119.1(8) . .
C22 C21 C20 120.4(8) . .
C21 C22 C23 120.3(8) . .
C24 C23 C22 120.0(8) . .
C23 C24 C19 120.5(8) . .

loop_
_geom_bond_atom_site_label_1
_geom_bond_atom_site_label_2
_geom_bond_distance
_geom_bond_site_symmetry_2
Pt1 N1 1.933(8) 2_665
Pt1 N1 1.933(8) .
Pt1 N2 1.977(8) .
Pt1 N2 1.977(8) 2_665
N1 C1 1.364(11) .
N2 C2 1.367(12) .
N2 C7 1.444(11) .
C1 C6 1.400(11) .
C1 C2 1.423(12) .
C2 C3 1.427(12) .
C3 C4 1.375(11) .
C4 C5 1.416(12) .
C5 C6 1.346(12) .
C7 C12 1.376(13) .
C7 C8 1.394(12) .
C8 C9 1.372(11) .
C9 C10 1.383(13) .
C10 C11 1.375(12) .
C11 C12 1.388(11) .
Pt2 N3 1.952(7) .
Pt2 N3 1.952(7) 2_565
Pt2 N4 1.980(7) 2_565
Pt2 N4 1.980(7) .
N3 C13 1.349(11) .
N4 C14 1.341(12) .
N4 C19 1.435(13) .
C13 C18 1.418(11) .
C13 C14 1.431(12) .
C14 C15 1.442(12) .
C15 C16 1.381(12) .
C16 C17 1.410(13) .
C17 C18 1.379(13) .
C19 C24 1.394(13) .
C19 C20 1.401(13) .
C20 C21 1.400(11) .
C21 C22 1.359(12) .
C22 C23 1.405(13) .
C23 C24 1.360(11) .
